data_8102530
loop_
_publ_author_name
'Zheng-Jing Jiang'
'Guo-Dong Tang'
'Yu Zhang'
'Jian-Ying Zhao'
'Gang Wang'

_publ_section_title
;
 Crystal structure of [3-(2-(N-1H-methylpyrrolidinyl))pyridine]zinc(II)
 trichloride, Zn(C10H15N2)Cl3
;
_journal_issue 4
_journal_name_full 'Zeitschrift f\"ur Kristallographie - New Crystal Structures'
_journal_page_first 577
_journal_volume 224
_journal_year 2009
_chemical_absolute_configuration trans
_chemical_formula_moiety 'C10 H15 Cl3 N2 Zn'
_chemical_formula_sum 'C10 H15 Cl3 N2 Zn'
_chemical_formula_weight 334.96
_chemical_name_systematic
; 
trichlorido-3-(2-(N-1<i>H</i>-methylpyrrolidinyl))
pyridine-zinc(II), [ZnCl~3~[H-(Nicotine)]]
;
_space_group_IT_number 19
_symmetry_cell_setting orthorhombic
_symmetry_space_group_name_Hall 'P 2ac 2ab'
_symmetry_space_group_name_H-M 'P 21 21 21'
_atom_sites_solution_hydrogens geom
_atom_sites_solution_primary direct
_atom_sites_solution_secondary difmap
_audit_creation_method SHELXL-97
_cell_angle_alpha 90.00
_cell_angle_beta 90.00
_cell_angle_gamma 90.00
_cell_formula_units_Z 4
_cell_length_a 8.9228(9)
_cell_length_b 11.6108(11)
_cell_length_c 13.8766(14)
_cell_measurement_reflns_used 2566
_cell_measurement_temperature 296(2)
_cell_measurement_theta_max 26.42
_cell_measurement_theta_min 2.13
_cell_volume 1437.6(2)
_computing_cell_refinement 'SAINT (Bruker, 2004)'
_computing_data_collection 'APEX2 (Bruker, 2004)'
_computing_data_reduction SAINT
_computing_molecular_graphics SHELXL97
_computing_publication_material 'SHELXL97 and PLATON (Spek, 2003)'
_computing_structure_refinement 'SHELXL-97 (Sheldrick, 1997)'
_computing_structure_solution 'SHELXS-97 (Sheldrick, 1990)'
_diffrn_ambient_temperature 296(2)
_diffrn_measured_fraction_theta_full 0.991
_diffrn_measured_fraction_theta_max 0.991
_diffrn_measurement_device_type 'Bruker Smart Aepex II CCD '
_diffrn_measurement_method 'phi and omega scans'
_diffrn_radiation_monochromator graphite
_diffrn_radiation_source 'fine-focus sealed tube'
_diffrn_radiation_type MoK\a
_diffrn_radiation_wavelength 0.71073
_diffrn_reflns_av_R_equivalents 0.0258
_diffrn_reflns_av_sigmaI/netI 0.0254
_diffrn_reflns_limit_h_max 10
_diffrn_reflns_limit_h_min -10
_diffrn_reflns_limit_k_max 14
_diffrn_reflns_limit_k_min -11
_diffrn_reflns_limit_l_max 17
_diffrn_reflns_limit_l_min -15
_diffrn_reflns_number 10323
_diffrn_reflns_theta_full 25.99
_diffrn_reflns_theta_max 25.99
_diffrn_reflns_theta_min 2.29
_exptl_absorpt_coefficient_mu 2.242
_exptl_absorpt_correction_T_max 0.764
_exptl_absorpt_correction_T_min 0.632
_exptl_absorpt_correction_type multi-scan
_exptl_absorpt_process_details 'SADABS; Bruker, 2000'
_exptl_crystal_colour colourless
_exptl_crystal_density_diffrn 1.548
_exptl_crystal_density_method 'not measured'
_exptl_crystal_description block
_exptl_crystal_F_000 680
_exptl_crystal_size_max 0.20
_exptl_crystal_size_mid 0.16
_exptl_crystal_size_min 0.12
_refine_diff_density_max 0.237
_refine_diff_density_min -0.284
_refine_diff_density_rms 0.059
_refine_ls_abs_structure_details 'Flack H D (1983), Acta Cryst. A39, 876-881'
_refine_ls_abs_structure_Flack 0.000(12)
_refine_ls_extinction_method none
_refine_ls_goodness_of_fit_ref 1.068
_refine_ls_hydrogen_treatment constr
_refine_ls_matrix_type full
_refine_ls_number_parameters 156
_refine_ls_number_reflns 2747
_refine_ls_number_restraints 0
_refine_ls_restrained_S_all 1.068
_refine_ls_R_factor_all 0.0280
_refine_ls_R_factor_gt 0.0253
_refine_ls_shift/su_max 0.000
_refine_ls_shift/su_mean 0.000
_refine_ls_structure_factor_coef Fsqd
_refine_ls_weighting_details 'calc w=1/[\s^2^(Fo^2^)+(0.0419P)^2^+0.0000P] where P=(Fo^2^+2Fc^2^)/3'
_refine_ls_weighting_scheme calc
_refine_ls_wR_factor_gt 0.0671
_refine_ls_wR_factor_ref 0.0681
_reflns_number_gt 2566
_reflns_number_total 2747
_reflns_threshold_expression >2sigma(I)
_cod_data_source_file 1267-2738.cff
_cod_data_source_block 1
_cod_database_code 8102530

loop_
_symmetry_equiv_pos_as_xyz
'x, y, z'
'-x+1/2, -y, z+1/2'
'-x, y+1/2, -z+1/2'
'x+1/2, -y+1/2, -z'

loop_
_atom_site_label
_atom_site_type_symbol
_atom_site_fract_x
_atom_site_fract_y
_atom_site_fract_z
_atom_site_U_iso_or_equiv
_atom_site_adp_type
_atom_site_occupancy
_atom_site_symmetry_multiplicity
_atom_site_calc_flag
_atom_site_refinement_flags
_atom_site_disorder_assembly
_atom_site_disorder_group
C1 C 0.5489(3) 0.4894(2) 0.34858(18) 0.0369(6) Uani 1 1 d . . .
H1 H 0.5786 0.4149 0.3330 0.044 Uiso 1 1 calc R . .
C2 C 0.4195(3) 0.5319(2) 0.30684(19) 0.0366(6) Uani 1 1 d . . .
C3 C 0.3791(3) 0.6436(3) 0.3284(2) 0.0448(7) Uani 1 1 d . . .
H3 H 0.2942 0.6762 0.3006 0.054 Uiso 1 1 calc R . .
C4 C 0.4656(4) 0.7065(2) 0.3916(2) 0.0474(7) Uani 1 1 d . . .
H4 H 0.4393 0.7817 0.4073 0.057 Uiso 1 1 calc R . .
C5 C 0.5906(3) 0.6572(3) 0.4310(2) 0.0450(7) Uani 1 1 d . . .
H5 H 0.6481 0.6999 0.4739 0.054 Uiso 1 1 calc R . .
C6 C 0.3326(3) 0.4561(2) 0.23788(19) 0.0413(6) Uani 1 1 d . B .
H6 H 0.3989 0.3935 0.2173 0.050 Uiso 1 1 calc R . .
C7 C 0.0910(4) 0.3763(4) 0.2046(3) 0.0767(12) Uani 1 1 d . . .
H7A H 0.0878 0.2938 0.1936 0.092 Uiso 1 1 calc R A 1
H7B H -0.0091 0.4020 0.2212 0.092 Uiso 1 1 calc R A 1
C8 C 0.1065(16) 0.489(2) 0.1429(13) 0.069(4) Uani 0.45(3) 1 d P B 2
H8A H 0.0741 0.4763 0.0770 0.083 Uiso 0.45(3) 1 calc PR B 2
H8B H 0.0485 0.5515 0.1705 0.083 Uiso 0.45(3) 1 calc PR B 2
C9 C 0.2697(4) 0.5141(4) 0.1472(2) 0.0655(10) Uani 1 1 d . . .
H9A H 0.3442 0.5177 0.0963 0.079 Uiso 1 1 calc R B 1
H9B H 0.2339 0.5913 0.1609 0.079 Uiso 1 1 calc R B 1
C10 C 0.2335(5) 0.3050(4) 0.3488(4) 0.0938(16) Uani 1 1 d . . .
H10A H 0.2857 0.2471 0.3126 0.141 Uiso 1 1 calc R B .
H10B H 0.1427 0.2729 0.3745 0.141 Uiso 1 1 calc R . .
H10C H 0.2959 0.3312 0.4007 0.141 Uiso 1 1 calc R . .
C8' C 0.1400(12) 0.4330(16) 0.1202(7) 0.068(3) Uani 0.55(3) 1 d P B 1
H8'1 H 0.0582 0.4768 0.0924 0.081 Uiso 0.55(3) 1 calc PR B 1
H8'2 H 0.1736 0.3770 0.0731 0.081 Uiso 0.55(3) 1 calc PR B 1
Cl1 Cl 0.79696(9) 0.50752(8) 0.62768(5) 0.0556(2) Uani 1 1 d . . .
Cl2 Cl 0.83532(11) 0.29986(7) 0.41448(7) 0.0641(2) Uani 1 1 d . . .
Cl3 Cl 1.01623(9) 0.58968(6) 0.40956(6) 0.0510(2) Uani 1 1 d . . .
N1 N 0.6333(3) 0.54912(18) 0.40975(16) 0.0370(5) Uani 1 1 d . . .
N2 N 0.1968(3) 0.4027(2) 0.28519(18) 0.0420(5) Uani 1 1 d . B .
H2 H 0.1533 0.4580 0.3223 0.050 Uiso 1 1 calc R . .
Zn1 Zn 0.82536(3) 0.47919(3) 0.46971(2) 0.03941(11) Uani 1 1 d . . .

loop_
_atom_site_aniso_label
_atom_site_aniso_U_11
_atom_site_aniso_U_22
_atom_site_aniso_U_33
_atom_site_aniso_U_23
_atom_site_aniso_U_13
_atom_site_aniso_U_12
C1 0.0390(14) 0.0373(14) 0.0345(14) -0.0034(12) 0.0035(10) 0.0031(11)
C2 0.0360(14) 0.0393(14) 0.0344(14) 0.0000(13) 0.0015(11) -0.0004(12)
C3 0.0367(15) 0.0419(15) 0.0558(19) 0.0060(15) 0.0047(13) 0.0030(12)
C4 0.0506(19) 0.0313(13) 0.0603(19) -0.0047(13) 0.0106(15) 0.0016(13)
C5 0.0470(18) 0.0428(16) 0.0453(17) -0.0064(14) 0.0043(13) -0.0082(14)
C6 0.0355(15) 0.0466(16) 0.0419(15) -0.0020(12) -0.0012(12) 0.0060(14)
C7 0.061(2) 0.095(3) 0.074(3) -0.027(3) -0.010(2) -0.025(2)
C8 0.057(6) 0.097(11) 0.052(7) -0.008(7) -0.015(5) -0.003(6)
C9 0.064(2) 0.084(3) 0.0483(18) 0.016(2) -0.0154(16) -0.001(2)
C10 0.079(3) 0.064(2) 0.138(4) 0.054(3) 0.019(3) 0.006(2)
C8' 0.047(5) 0.105(8) 0.051(5) -0.028(5) -0.018(3) 0.011(5)
Cl1 0.0583(5) 0.0719(5) 0.0367(4) 0.0005(4) -0.0029(3) -0.0126(4)
Cl2 0.0722(6) 0.0387(4) 0.0814(6) -0.0075(4) 0.0022(5) -0.0033(4)
Cl3 0.0504(5) 0.0415(4) 0.0612(5) -0.0083(4) 0.0185(4) -0.0077(3)
N1 0.0378(13) 0.0386(12) 0.0345(12) -0.0030(10) 0.0001(9) -0.0011(9)
N2 0.0353(13) 0.0374(11) 0.0534(15) -0.0035(11) -0.0026(10) 0.0014(11)
Zn1 0.03892(17) 0.04010(17) 0.03921(18) -0.00203(14) -0.00252(14) -0.00387(14)

loop_
_atom_type_symbol
_atom_type_description
_atom_type_scat_dispersion_real
_atom_type_scat_dispersion_imag
_atom_type_scat_source
C C 0.0033 0.0016 'International Tables Vol C Tables 4.2.6.8 and 6.1.1.4'
H H 0.0000 0.0000 'International Tables Vol C Tables 4.2.6.8 and 6.1.1.4'
N N 0.0061 0.0033 'International Tables Vol C Tables 4.2.6.8 and 6.1.1.4'
Zn Zn 0.2839 1.4301 'International Tables Vol C Tables 4.2.6.8 and 6.1.1.4'
Cl Cl 0.1484 0.1585 'International Tables Vol C Tables 4.2.6.8 and 6.1.1.4'

loop_
_geom_angle_atom_site_label_1
_geom_angle_atom_site_label_2
_geom_angle_atom_site_label_3
_geom_angle
_geom_angle_site_symmetry_1
_geom_angle_site_symmetry_3
_geom_angle_publ_flag
N1 C1 C2 123.7(3) . . ?
N1 C1 H1 118.2 . . ?
C2 C1 H1 118.2 . . ?
C3 C2 C1 117.6(3) . . ?
C3 C2 C6 123.4(3) . . ?
C1 C2 C6 119.0(2) . . ?
C4 C3 C2 119.3(3) . . ?
C4 C3 H3 120.3 . . ?
C2 C3 H3 120.3 . . ?
C5 C4 C3 119.3(3) . . ?
C5 C4 H4 120.4 . . ?
C3 C4 H4 120.4 . . ?
N1 C5 C4 122.3(3) . . ?
N1 C5 H5 118.9 . . ?
C4 C5 H5 118.9 . . ?
N2 C6 C2 112.0(2) . . ?
N2 C6 C9 104.1(2) . . ?
C2 C6 C9 116.8(3) . . ?
N2 C6 H6 107.9 . . ?
C2 C6 H6 107.9 . . ?
C9 C6 H6 107.9 . . ?
C8' C7 N2 109.2(4) . . ?
C8' C7 C8 29.8(4) . . ?
N2 C7 C8 100.4(6) . . ?
C8' C7 H7A 109.8 . . ?
N2 C7 H7A 109.8 . . ?
C8 C7 H7A 137.7 . . ?
C8' C7 H7B 109.8 . . ?
N2 C7 H7B 109.8 . . ?
C8 C7 H7B 87.4 . . ?
H7A C7 H7B 108.3 . . ?
C9 C8 C7 103.2(9) . . ?
C9 C8 H8A 111.1 . . ?
C7 C8 H8A 111.1 . . ?
C9 C8 H8B 111.1 . . ?
C7 C8 H8B 111.1 . . ?
H8A C8 H8B 109.1 . . ?
C8 C9 C6 107.8(5) . . ?
C8 C9 C8' 29.9(6) . . ?
C6 C9 C8' 101.9(5) . . ?
C8 C9 H9A 130.6 . . ?
C6 C9 H9A 111.4 . . ?
C8' C9 H9A 111.4 . . ?
C8 C9 H9B 82.3 . . ?
C6 C9 H9B 111.4 . . ?
C8' C9 H9B 111.4 . . ?
H9A C9 H9B 109.3 . . ?
N2 C10 H10A 109.5 . . ?
N2 C10 H10B 109.5 . . ?
H10A C10 H10B 109.5 . . ?
N2 C10 H10C 109.5 . . ?
H10A C10 H10C 109.5 . . ?
H10B C10 H10C 109.5 . . ?
C7 C8' C9 108.5(6) . . ?
C7 C8' H8'1 110.0 . . ?
C9 C8' H8'1 110.0 . . ?
C7 C8' H8'2 110.0 . . ?
C9 C8' H8'2 110.0 . . ?
H8'1 C8' H8'2 108.4 . . ?
C1 N1 C5 117.8(2) . . ?
C1 N1 Zn1 121.38(17) . . ?
C5 N1 Zn1 120.8(2) . . ?
C10 N2 C7 115.5(3) . . ?
C10 N2 C6 113.4(3) . . ?
C7 N2 C6 105.4(2) . . ?
C10 N2 H2 107.4 . . ?
C7 N2 H2 107.4 . . ?
C6 N2 H2 107.4 . . ?
N1 Zn1 Cl2 105.19(7) . . ?
N1 Zn1 Cl1 104.06(7) . . ?
Cl2 Zn1 Cl1 118.81(4) . . ?
N1 Zn1 Cl3 104.44(7) . . ?
Cl2 Zn1 Cl3 111.70(3) . . ?
Cl1 Zn1 Cl3 111.11(3) . . ?

loop_
_geom_bond_atom_site_label_1
_geom_bond_atom_site_label_2
_geom_bond_distance
_geom_bond_site_symmetry_2
_geom_bond_publ_flag
C1 N1 1.329(3) . ?
C1 C2 1.383(4) . ?
C1 H1 0.9300 . ?
C2 C3 1.379(4) . ?
C2 C6 1.514(4) . ?
C3 C4 1.378(4) . ?
C3 H3 0.9300 . ?
C4 C5 1.368(4) . ?
C4 H4 0.9300 . ?
C5 N1 1.344(4) . ?
C5 H5 0.9300 . ?
C6 N2 1.511(4) . ?
C6 C9 1.534(4) . ?
C6 H6 0.9800 . ?
C7 C8' 1.412(10) . ?
C7 N2 1.496(4) . ?
C7 C8 1.570(15) . ?
C7 H7A 0.9700 . ?
C7 H7B 0.9700 . ?
C8 C9 1.486(13) . ?
C8 H8A 0.9700 . ?
C8 H8B 0.9700 . ?
C9 C8' 1.538(11) . ?
C9 H9A 0.9700 . ?
C9 H9B 0.9700 . ?
C10 N2 1.475(4) . ?
C10 H10A 0.9600 . ?
C10 H10B 0.9600 . ?
C10 H10C 0.9600 . ?
C8' H8'1 0.9700 . ?
C8' H8'2 0.9700 . ?
Cl1 Zn1 2.2310(8) . ?
Cl2 Zn1 2.2206(8) . ?
Cl3 Zn1 2.2898(8) . ?
N1 Zn1 2.071(2) . ?
N2 H2 0.9100 . ?

loop_
_geom_hbond_atom_site_label_D
_geom_hbond_atom_site_label_H
_geom_hbond_atom_site_label_A
_geom_hbond_distance_DH
_geom_hbond_distance_HA
_geom_hbond_distance_DA
_geom_hbond_angle_DHA
_geom_hbond_site_symmetry_A
C4 H4 Cl1 0.93 2.80 3.655(3) 153.4 4_466
C9 H9B Cl2 0.97 2.71 3.552(4) 145.5 3_655
